data_1562133
loop_
_publ_author_name
'Liu, Jiancai'
'Zhang, Yudong'
'Shang, Sensen'
'Li, Yanzhou'
'Chen, Lijuan'
'Zhao, Junwei'

_publ_section_title
;
 Syntheses, structures and properties of three metal--organic complexes
 containing 2,2&#x2032;-dipyridyl-5,5&#x2032;-dicarboxylate ligands
;
_journal_name_full 'Journal of Solid State Chemistry'
_journal_page_first 5
_journal_page_last 13
_journal_paper_doi 10.1016/j.jssc.2014.09.006
_journal_volume 221
_journal_year 2015
_chemical_formula_sum 'C24 H14 Cu N4 O8'
_chemical_formula_weight 549.93
_space_group_IT_number 15
_space_group_name_Hall '-C 2yc'
_space_group_name_H-M_alt 'C 1 2/c 1'
_symmetry_cell_setting monoclinic
_symmetry_space_group_name_H-M 'C 1 2/c 1'
_atom_sites_solution_hydrogens geom
_atom_sites_solution_primary direct
_atom_sites_solution_secondary difmap
_audit_creation_method SHELXL-97
_cell_angle_alpha 90.00
_cell_angle_beta 124.366(2)
_cell_angle_gamma 90.00
_cell_formula_units_Z 8
_cell_length_a 16.4886(15)
_cell_length_b 23.079(2)
_cell_length_c 13.811(2)
_cell_measurement_reflns_used 3828
_cell_measurement_temperature 296(2)
_cell_measurement_theta_max 25.00
_cell_measurement_theta_min 1.76
_cell_volume 4338.3(8)
_computing_cell_refinement 'Bruker XSCANS'
_computing_data_collection 'Bruker XSCANS'
_computing_data_reduction 'Bruker SHELXTL'
_computing_molecular_graphics 'Bruker SHELXTL'
_computing_publication_material 'Bruker SHELXTL'
_computing_structure_refinement 'SHELXL-97 (Sheldrick, 1997)'
_computing_structure_solution 'SHELXS-97 (Sheldrick, 1990)'
_diffrn_ambient_temperature 296(2)
_diffrn_detector_area_resol_mean none
_diffrn_measured_fraction_theta_full 1.000
_diffrn_measured_fraction_theta_max 1.000
_diffrn_measurement_device_type 'Bruker APEX-II'
_diffrn_measurement_method '\w scans'
_diffrn_radiation_monochromator graphite
_diffrn_radiation_source 'fine-focus sealed tube'
_diffrn_radiation_type MoK\a
_diffrn_radiation_wavelength 0.71073
_diffrn_reflns_av_R_equivalents 0.0468
_diffrn_reflns_av_sigmaI/netI 0.0527
_diffrn_reflns_limit_h_max 19
_diffrn_reflns_limit_h_min -11
_diffrn_reflns_limit_k_max 27
_diffrn_reflns_limit_k_min -27
_diffrn_reflns_limit_l_max 16
_diffrn_reflns_limit_l_min -16
_diffrn_reflns_number 11057
_diffrn_reflns_theta_full 25.00
_diffrn_reflns_theta_max 25.00
_diffrn_reflns_theta_min 1.76
_diffrn_standards_decay_% none
_diffrn_standards_interval_count none
_diffrn_standards_interval_time none
_diffrn_standards_number none
_exptl_absorpt_coefficient_mu 1.070
_exptl_absorpt_correction_T_max 0.8390
_exptl_absorpt_correction_T_min 0.6114
_exptl_absorpt_correction_type multi-scan
_exptl_absorpt_process_details SADABS
_exptl_crystal_colour BLACK
_exptl_crystal_density_diffrn 1.684
_exptl_crystal_density_method 'not measured'
_exptl_crystal_description lamellar
_exptl_crystal_F_000 2232
_exptl_crystal_size_max 0.51
_exptl_crystal_size_mid 0.26
_exptl_crystal_size_min 0.17
_refine_diff_density_max 0.492
_refine_diff_density_min -0.341
_refine_diff_density_rms 0.064
_refine_ls_extinction_method none
_refine_ls_goodness_of_fit_ref 1.027
_refine_ls_hydrogen_treatment constr
_refine_ls_matrix_type full
_refine_ls_number_parameters 334
_refine_ls_number_reflns 3828
_refine_ls_number_restraints 0
_refine_ls_restrained_S_all 1.027
_refine_ls_R_factor_all 0.0653
_refine_ls_R_factor_gt 0.0404
_refine_ls_shift/su_max 0.001
_refine_ls_shift/su_mean 0.000
_refine_ls_structure_factor_coef Fsqd
_refine_ls_weighting_details 'calc w=1/[\s^2^(Fo^2^)+(0.0504P)^2^+0.1091P] where P=(Fo^2^+2Fc^2^)/3'
_refine_ls_weighting_scheme calc
_refine_ls_wR_factor_gt 0.0940
_refine_ls_wR_factor_ref 0.1024
_reflns_number_gt 2760
_reflns_number_total 3828
_reflns_threshold_expression >2sigma(I)
_cod_data_source_file JSSC-2015-221-5.CIF
_cod_data_source_block 1
_cod_depositor_comments
;
The following automatic conversions were performed:

data item '_refine_ls_hydrogen_treatment' value 'CONSTR' was changed
to 'constr' in accordance with the built-in table derived from the
CIF Core dictionary named 'cif_core.dic' version 2.4.5 last updated
on 2014-11-21.

data item '_symmetry_cell_setting' value 'Monoclinic' was changed to
'monoclinic' in accordance with the built-in table derived from the
CIF Core dictionary named 'cif_core.dic' version 2.4.5 last updated
on 2014-11-21.

Automatic conversion script
Id: cif_fix_values 8369 2020-08-20 11:38:08Z andrius 
;
_cod_original_cell_volume 4338.1(8)
_cod_original_sg_symbol_H-M C2/c
_cod_database_code 1562133

loop_
_symmetry_equiv_pos_as_xyz
'x, y, z'
'-x, y, -z+1/2'
'x+1/2, y+1/2, z'
'-x+1/2, y+1/2, -z+1/2'
'-x, -y, -z'
'x, -y, z-1/2'
'-x+1/2, -y+1/2, -z'
'x+1/2, -y+1/2, z-1/2'

loop_
_atom_site_label
_atom_site_type_symbol
_atom_site_fract_x
_atom_site_fract_y
_atom_site_fract_z
_atom_site_U_iso_or_equiv
_atom_site_adp_type
_atom_site_occupancy
_atom_site_symmetry_multiplicity
_atom_site_calc_flag
_atom_site_refinement_flags
_atom_site_disorder_assembly
_atom_site_disorder_group
Cu1 Cu 0.15044(3) 0.143752(15) 0.66025(4) 0.03380(15) Uani 1 1 d . . .
C1 C 0.5063(2) 0.03278(15) 0.8776(3) 0.0437(9) Uani 1 1 d . . .
O1 O 0.5482(2) 0.07801(11) 0.9025(3) 0.0943(13) Uani 1 1 d . . .
N1 N 0.24334(18) 0.07663(10) 0.7287(2) 0.0277(6) Uani 1 1 d . . .
O2 O 0.55003(17) -0.01763(10) 0.9013(2) 0.0555(7) Uani 1 1 d . . .
H2A H 0.6093 -0.0128 0.9344 0.083 Uiso 1 1 calc R . .
C2 C 0.3978(2) 0.02790(13) 0.8177(3) 0.0311(8) Uani 1 1 d . . .
N2 N 0.05190(17) 0.08124(10) 0.6278(2) 0.0265(6) Uani 1 1 d . . .
O3 O -0.26220(18) 0.01149(10) 0.5070(3) 0.0588(8) Uani 1 1 d . . .
C3 C 0.3408(2) 0.07737(13) 0.7812(3) 0.0306(7) Uani 1 1 d . . .
H3A H 0.3717 0.1130 0.7938 0.037 Uiso 1 1 calc R . .
N3 N 0.14069(18) 0.21877(10) 0.7278(2) 0.0264(6) Uani 1 1 d . . .
O4 O -0.23368(17) 0.10625(10) 0.5179(2) 0.0514(7) Uani 1 1 d . . .
C4 C 0.3516(2) -0.02444(14) 0.7988(3) 0.0415(9) Uani 1 1 d . . .
H4A H 0.3879 -0.0586 0.8213 0.050 Uiso 1 1 calc R . .
N4 N 0.13634(19) 0.19769(10) 0.5357(2) 0.0289(6) Uani 1 1 d . . .
O5 O 0.13975(17) 0.33436(9) 1.01536(19) 0.0394(6) Uani 1 1 d . . .
H5B H 0.1820 0.3522 1.0138 0.059 Uiso 1 1 calc R . .
C5 C 0.2512(2) -0.02656(13) 0.7464(3) 0.0398(9) Uani 1 1 d . . .
H5A H 0.2195 -0.0619 0.7338 0.048 Uiso 1 1 calc R . .
O6 O 0.10621(17) 0.24067(10) 0.9993(2) 0.0404(6) Uani 1 1 d . . .
C6 C 0.1989(2) 0.02470(12) 0.7130(3) 0.0257(7) Uani 1 1 d . . .
O7 O 0.12139(18) 0.25362(10) 0.1956(2) 0.0474(6) Uani 1 1 d . . .
C7 C 0.0914(2) 0.02754(12) 0.6595(3) 0.0251(7) Uani 1 1 d . . .
C8 C 0.0344(2) -0.02057(13) 0.6434(3) 0.0325(8) Uani 1 1 d . . .
H8A H 0.0617 -0.0575 0.6621 0.039 Uiso 1 1 calc R . .
O8 O 0.1301(2) 0.15885(11) 0.2350(2) 0.0584(8) Uani 1 1 d . . .
C9 C -0.0640(2) -0.01219(13) 0.5986(3) 0.0335(8) Uani 1 1 d . . .
H9A H -0.1033 -0.0438 0.5876 0.040 Uiso 1 1 calc R . .
C10 C -0.0431(2) 0.08817(13) 0.5846(3) 0.0302(7) Uani 1 1 d . . .
H10A H -0.0697 0.1252 0.5632 0.036 Uiso 1 1 calc R . .
C11 C -0.1042(2) 0.04285(13) 0.5700(3) 0.0286(7) Uani 1 1 d . . .
C12 C -0.2091(2) 0.05373(14) 0.5281(3) 0.0334(8) Uani 1 1 d . . .
C13 C 0.1251(2) 0.28463(14) 0.9645(3) 0.0310(8) Uani 1 1 d . . .
C14 C 0.1282(2) 0.28077(13) 0.8584(3) 0.0293(7) Uani 1 1 d . . .
C15 C 0.1392(2) 0.22702(13) 0.8229(3) 0.0266(7) Uani 1 1 d . . .
H15A H 0.1460 0.1948 0.8674 0.032 Uiso 1 1 calc R . .
C16 C 0.1171(3) 0.32839(14) 0.7907(3) 0.0366(8) Uani 1 1 d . . .
H16A H 0.1101 0.3653 0.8120 0.044 Uiso 1 1 calc R . .
C17 C 0.1167(3) 0.32037(13) 0.6925(3) 0.0395(9) Uani 1 1 d . . .
H17A H 0.1085 0.3520 0.6460 0.047 Uiso 1 1 calc R . .
C18 C 0.1283(2) 0.26546(12) 0.6619(3) 0.0270(7) Uani 1 1 d . . .
C19 C 0.1278(2) 0.25424(12) 0.5566(3) 0.0273(7) Uani 1 1 d . . .
C20 C 0.1184(3) 0.29777(13) 0.4819(3) 0.0374(8) Uani 1 1 d . . .
H20A H 0.1125 0.3362 0.4974 0.045 Uiso 1 1 calc R . .
C21 C 0.1177(2) 0.28389(14) 0.3843(3) 0.0371(8) Uani 1 1 d . . .
H21A H 0.1113 0.3129 0.3337 0.045 Uiso 1 1 calc R . .
C22 C 0.1356(2) 0.18544(13) 0.4408(3) 0.0331(8) Uani 1 1 d . . .
H22A H 0.1416 0.1468 0.4265 0.040 Uiso 1 1 calc R . .
C23 C 0.1265(2) 0.22648(13) 0.3623(3) 0.0299(7) Uani 1 1 d . . .
C24 C 0.1260(2) 0.20884(15) 0.2577(3) 0.0360(8) Uani 1 1 d . . .

loop_
_atom_site_aniso_label
_atom_site_aniso_U_11
_atom_site_aniso_U_22
_atom_site_aniso_U_33
_atom_site_aniso_U_23
_atom_site_aniso_U_13
_atom_site_aniso_U_12
Cu1 0.0376(3) 0.0187(2) 0.0485(3) 0.00570(18) 0.0263(2) 0.00307(17)
C1 0.031(2) 0.031(2) 0.062(3) -0.0027(18) 0.0224(19) 0.0042(17)
O1 0.0362(17) 0.0314(16) 0.177(4) -0.0141(19) 0.037(2) -0.0076(13)
N1 0.0273(16) 0.0209(14) 0.0341(15) 0.0007(11) 0.0168(13) 0.0002(11)
O2 0.0278(14) 0.0378(15) 0.084(2) -0.0003(13) 0.0213(14) 0.0052(11)
C2 0.0252(18) 0.0262(17) 0.0377(19) -0.0005(15) 0.0152(16) 0.0013(14)
N2 0.0256(15) 0.0217(13) 0.0319(15) 0.0015(11) 0.0160(13) 0.0022(11)
O3 0.0289(15) 0.0458(15) 0.093(2) 0.0059(15) 0.0295(15) -0.0051(12)
C3 0.0253(19) 0.0238(17) 0.041(2) 0.0000(14) 0.0178(16) -0.0021(14)
N3 0.0264(15) 0.0203(13) 0.0314(15) 0.0034(11) 0.0157(13) 0.0016(11)
O4 0.0404(16) 0.0381(15) 0.0799(19) 0.0045(13) 0.0364(15) 0.0109(12)
C4 0.032(2) 0.0236(18) 0.061(2) 0.0052(17) 0.0212(19) 0.0084(15)
N4 0.0361(16) 0.0210(14) 0.0352(15) 0.0006(11) 0.0234(14) -0.0005(12)
O5 0.0450(15) 0.0396(13) 0.0437(14) -0.0105(11) 0.0311(13) -0.0094(11)
C5 0.031(2) 0.0203(17) 0.062(2) 0.0026(16) 0.0223(18) -0.0007(15)
O6 0.0541(16) 0.0373(14) 0.0425(14) -0.0008(11) 0.0349(13) -0.0081(12)
C6 0.0271(18) 0.0235(16) 0.0257(16) 0.0007(13) 0.0143(14) -0.0006(14)
O7 0.0694(18) 0.0401(14) 0.0461(15) 0.0035(12) 0.0407(14) 0.0006(13)
C7 0.0268(18) 0.0228(16) 0.0264(16) 0.0010(13) 0.0155(15) 0.0018(13)
C8 0.032(2) 0.0204(16) 0.042(2) 0.0019(14) 0.0195(17) 0.0021(14)
O8 0.097(2) 0.0396(16) 0.0582(18) -0.0069(12) 0.0555(18) -0.0020(14)
C9 0.030(2) 0.0271(18) 0.042(2) -0.0018(15) 0.0197(17) -0.0048(14)
C10 0.0271(19) 0.0248(17) 0.0382(19) 0.0018(14) 0.0181(16) 0.0065(14)
C11 0.0266(18) 0.0267(17) 0.0330(18) 0.0015(14) 0.0172(15) -0.0002(14)
C12 0.0271(19) 0.040(2) 0.0322(18) 0.0023(16) 0.0160(16) 0.0010(16)
C13 0.0239(18) 0.0365(19) 0.0333(19) -0.0031(15) 0.0165(16) -0.0030(14)
C14 0.0276(18) 0.0303(18) 0.0306(18) -0.0011(14) 0.0168(15) -0.0021(14)
C15 0.0233(17) 0.0248(17) 0.0293(18) 0.0052(13) 0.0135(15) 0.0006(13)
C16 0.055(2) 0.0202(17) 0.043(2) -0.0038(15) 0.0325(19) 0.0000(15)
C17 0.064(3) 0.0211(17) 0.042(2) 0.0051(15) 0.035(2) -0.0006(16)
C18 0.0289(18) 0.0203(16) 0.0308(18) 0.0025(13) 0.0161(15) -0.0003(13)
C19 0.0282(18) 0.0235(16) 0.0314(18) 0.0023(14) 0.0176(15) 0.0018(13)
C20 0.060(2) 0.0197(16) 0.042(2) 0.0058(14) 0.0340(19) 0.0057(16)
C21 0.048(2) 0.0295(18) 0.036(2) 0.0072(15) 0.0250(18) 0.0026(16)
C22 0.037(2) 0.0228(17) 0.042(2) -0.0017(15) 0.0242(18) 0.0015(14)
C23 0.0274(18) 0.0328(18) 0.0311(18) -0.0025(14) 0.0174(15) -0.0033(14)
C24 0.032(2) 0.039(2) 0.037(2) -0.0016(17) 0.0200(17) -0.0029(16)

loop_
_atom_type_symbol
_atom_type_description
_atom_type_scat_dispersion_real
_atom_type_scat_dispersion_imag
_atom_type_scat_source
C C 0.0033 0.0016 'International Tables Vol C Tables 4.2.6.8 and 6.1.1.4'
H H 0.0000 0.0000 'International Tables Vol C Tables 4.2.6.8 and 6.1.1.4'
N N 0.0061 0.0033 'International Tables Vol C Tables 4.2.6.8 and 6.1.1.4'
O O 0.0106 0.0060 'International Tables Vol C Tables 4.2.6.8 and 6.1.1.4'
Cu Cu 0.3201 1.2651 'International Tables Vol C Tables 4.2.6.8 and 6.1.1.4'

loop_
_geom_angle_atom_site_label_1
_geom_angle_atom_site_label_2
_geom_angle_atom_site_label_3
_geom_angle
_geom_angle_site_symmetry_1
_geom_angle_site_symmetry_3
N1 Cu1 N3 133.32(10) . .
N1 Cu1 N2 81.81(10) . .
N3 Cu1 N2 116.80(10) . .
N1 Cu1 N4 124.51(10) . .
N3 Cu1 N4 82.19(10) . .
N2 Cu1 N4 123.80(10) . .
O1 C1 O2 124.0(3) . .
O1 C1 C2 123.0(3) . .
O2 C1 C2 113.0(3) . .
C3 N1 C6 118.2(3) . .
C3 N1 Cu1 127.6(2) . .
C6 N1 Cu1 114.07(19) . .
C1 O2 H2A 109.5 . .
C4 C2 C3 117.9(3) . .
C4 C2 C1 122.3(3) . .
C3 C2 C1 119.7(3) . .
C10 N2 C7 118.9(3) . .
C10 N2 Cu1 127.3(2) . .
C7 N2 Cu1 113.71(19) . .
N1 C3 C2 123.2(3) . .
N1 C3 H3A 118.4 . .
C2 C3 H3A 118.4 . .
C15 N3 C18 117.9(3) . .
C15 N3 Cu1 128.7(2) . .
C18 N3 Cu1 113.3(2) . .
C2 C4 C5 120.1(3) . .
C2 C4 H4A 119.9 . .
C5 C4 H4A 119.9 . .
C22 N4 C19 117.8(3) . .
C22 N4 Cu1 129.5(2) . .
C19 N4 Cu1 112.7(2) . .
C13 O5 H5B 109.5 . .
C6 C5 C4 118.8(3) . .
C6 C5 H5A 120.6 . .
C4 C5 H5A 120.6 . .
N1 C6 C5 121.6(3) . .
N1 C6 C7 115.2(2) . .
C5 C6 C7 123.2(3) . .
N2 C7 C8 121.5(3) . .
N2 C7 C6 114.9(2) . .
C8 C7 C6 123.6(3) . .
C9 C8 C7 118.4(3) . .
C9 C8 H8A 120.8 . .
C7 C8 H8A 120.8 . .
C11 C9 C8 120.5(3) . .
C11 C9 H9A 119.8 . .
C8 C9 H9A 119.8 . .
N2 C10 C11 123.2(3) . .
N2 C10 H10A 118.4 . .
C11 C10 H10A 118.4 . .
C9 C11 C10 117.4(3) . .
C9 C11 C12 121.7(3) . .
C10 C11 C12 120.9(3) . .
O3 C12 O4 126.5(3) . .
O3 C12 C11 118.0(3) . .
O4 C12 C11 115.5(3) . .
O6 C13 O5 121.8(3) . .
O6 C13 C14 119.2(3) . .
O5 C13 C14 119.0(3) . .
C15 C14 C16 117.8(3) . .
C15 C14 C13 119.0(3) . .
C16 C14 C13 123.2(3) . .
N3 C15 C14 123.6(3) . .
N3 C15 H15A 118.2 . .
C14 C15 H15A 118.2 . .
C17 C16 C14 119.2(3) . .
C17 C16 H16A 120.4 . .
C14 C16 H16A 120.4 . .
C16 C17 C18 120.3(3) . .
C16 C17 H17A 119.9 . .
C18 C17 H17A 119.9 . .
N3 C18 C17 121.3(3) . .
N3 C18 C19 116.1(3) . .
C17 C18 C19 122.6(3) . .
N4 C19 C20 121.3(3) . .
N4 C19 C18 115.7(3) . .
C20 C19 C18 122.9(3) . .
C21 C20 C19 119.7(3) . .
C21 C20 H20A 120.2 . .
C19 C20 H20A 120.2 . .
C20 C21 C23 119.5(3) . .
C20 C21 H21A 120.2 . .
C23 C21 H21A 120.2 . .
N4 C22 C23 124.2(3) . .
N4 C22 H22A 117.9 . .
C23 C22 H22A 117.9 . .
C22 C23 C21 117.5(3) . .
C22 C23 C24 120.6(3) . .
C21 C23 C24 121.9(3) . .
O8 C24 O7 124.9(3) . .
O8 C24 C23 122.7(3) . .
O7 C24 C23 112.5(3) . .

loop_
_geom_bond_atom_site_label_1
_geom_bond_atom_site_label_2
_geom_bond_distance
_geom_bond_site_symmetry_2
Cu1 N1 2.001(2) .
Cu1 N3 2.016(2) .
Cu1 N2 2.025(2) .
Cu1 N4 2.027(2) .
C1 O1 1.190(4) .
C1 O2 1.310(4) .
C1 C2 1.492(5) .
N1 C3 1.339(4) .
N1 C6 1.357(4) .
O2 H2A 0.8200 .
C2 C4 1.372(4) .
C2 C3 1.380(4) .
N2 C10 1.335(4) .
N2 C7 1.352(3) .
O3 C12 1.230(4) .
C3 H3A 0.9300 .
N3 C15 1.341(4) .
N3 C18 1.350(4) .
O4 C12 1.260(4) .
C4 C5 1.383(4) .
C4 H4A 0.9300 .
N4 C22 1.335(4) .
N4 C19 1.361(4) .
O5 C13 1.295(4) .
O5 H5B 0.8200 .
C5 C6 1.381(4) .
C5 H5A 0.9300 .
O6 C13 1.235(4) .
C6 C7 1.489(4) .
O7 C24 1.317(4) .
C7 C8 1.388(4) .
C8 C9 1.386(4) .
C8 H8A 0.9300 .
O8 C24 1.207(4) .
C9 C11 1.383(4) .
C9 H9A 0.9300 .
C10 C11 1.385(4) .
C10 H10A 0.9300 .
C11 C12 1.504(4) .
C13 C14 1.497(4) .
C14 C15 1.383(4) .
C14 C16 1.386(4) .
C15 H15A 0.9300 .
C16 C17 1.365(4) .
C16 H16A 0.9300 .
C17 C18 1.383(4) .
C17 H17A 0.9300 .
C18 C19 1.473(4) .
C19 C20 1.384(4) .
C20 C21 1.378(5) .
C20 H20A 0.9300 .
C21 C23 1.386(4) .
C21 H21A 0.9300 .
C22 C23 1.382(4) .
C22 H22A 0.9300 .
C23 C24 1.496(5) .

loop_
_geom_hbond_atom_site_label_D
_geom_hbond_atom_site_label_H
_geom_hbond_atom_site_label_A
_geom_hbond_distance_DH
_geom_hbond_distance_HA
_geom_hbond_distance_DA
_geom_hbond_angle_DHA
_geom_hbond_site_symmetry_A
O2 H2A O3 0.82 1.76 2.576(3) 173.1 6_656
O5 H5B O4 0.82 1.66 2.480(3) 174.3 8_556
